data_7006383
loop_
_publ_author_name
'Dienes, Yvonne'
'Eggenstein, Matthias'
'Neumann, Toni'
'Englert, Ulli'
'Baumgartner, Thomas'

_publ_section_title
;
 Synthesis and optoelectronic properties of transition metal complexes
 incorporating dithieno[3,2-b:2',3'-d]phosphole ligands.
;
_journal_issue 11
_journal_name_full 'Dalton transactions (Cambridge, England : 2003)'
_journal_page_first 1424
_journal_page_last 1433
_journal_paper_doi 10.1039/b509277a
_journal_year 2006
_chemical_formula_moiety 'C57 H58 O10 P2 S4 Si4 W2'
_chemical_formula_sum 'C57 H58 O10 P2 S4 Si4 W2'
_chemical_formula_weight 1573.29
_chemical_name_common S2PW
_chemical_name_systematic
;
?
;
_space_group_IT_number 2
_symmetry_cell_setting triclinic
_symmetry_space_group_name_Hall '-P 1'
_symmetry_space_group_name_H-M 'P -1'
_atom_sites_solution_hydrogens geom
_atom_sites_solution_primary direct
_atom_sites_solution_secondary difmap
_audit_creation_method SHELXL-97
_cell_angle_alpha 85.3590(10)
_cell_angle_beta 67.8200(10)
_cell_angle_gamma 72.7510(10)
_cell_formula_units_Z 1
_cell_length_a 11.1535(4)
_cell_length_b 11.5231(4)
_cell_length_c 14.0934(6)
_cell_measurement_reflns_used 8006
_cell_measurement_temperature 110(2)
_cell_measurement_theta_max 29.96
_cell_measurement_theta_min 2.38
_cell_volume 1600.87(11)
_computing_cell_refinement 'Bruker SMART'
_computing_data_collection 'Bruker SMART'
_computing_data_reduction 'Bruker SAINT'
_computing_molecular_graphics 'Bruker SHELXTL'
_computing_publication_material 'Bruker SHELXTL'
_computing_structure_refinement 'SHELXL-97 (Sheldrick, 1997)'
_computing_structure_solution 'SHELXS-97 (Sheldrick, 1990)'
_diffrn_ambient_temperature 110(2)
_diffrn_measured_fraction_theta_full .963
_diffrn_measured_fraction_theta_max .963
_diffrn_measurement_device_type 'CCD area detector'
_diffrn_measurement_method 'phi and omega scans'
_diffrn_radiation_monochromator graphite
_diffrn_radiation_source 'fine-focus sealed tube'
_diffrn_radiation_type MoK\a
_diffrn_radiation_wavelength 0.71073
_diffrn_reflns_av_R_equivalents 0.0292
_diffrn_reflns_av_sigmaI/netI 0.0307
_diffrn_reflns_limit_h_max 15
_diffrn_reflns_limit_h_min -15
_diffrn_reflns_limit_k_max 16
_diffrn_reflns_limit_k_min -16
_diffrn_reflns_limit_l_max 19
_diffrn_reflns_limit_l_min -19
_diffrn_reflns_number 28162
_diffrn_reflns_theta_full 30.05
_diffrn_reflns_theta_max 30.05
_diffrn_reflns_theta_min 2.06
_exptl_absorpt_coefficient_mu 3.898
_exptl_absorpt_correction_T_max 0.5569
_exptl_absorpt_correction_T_min 00.2137
_exptl_absorpt_correction_type empirical
_exptl_absorpt_process_details 'SADABS (1996)'
_exptl_crystal_colour 'light yellow'
_exptl_crystal_density_diffrn 1.632
_exptl_crystal_density_method 'not measured'
_exptl_crystal_description irreg
_exptl_crystal_F_000 778
_exptl_crystal_size_max 0.54
_exptl_crystal_size_mid 0.24
_exptl_crystal_size_min 0.15
_refine_diff_density_max 1.462
_refine_diff_density_min -.789
_refine_diff_density_rms .114
_refine_ls_extinction_method none
_refine_ls_goodness_of_fit_ref 1.069
_refine_ls_hydrogen_treatment mixed
_refine_ls_matrix_type full
_refine_ls_number_parameters 378
_refine_ls_number_reflns 9031
_refine_ls_number_restraints 15
_refine_ls_restrained_S_all 1.101
_refine_ls_R_factor_all 0.0236
_refine_ls_R_factor_gt 0.0220
_refine_ls_shift/su_max 0.002
_refine_ls_shift/su_mean 0.000
_refine_ls_structure_factor_coef Fsqd
_refine_ls_weighting_details 'calc w=1/[\s^2^(Fo^2^)+(0.0247P)^2^+0.5704P] where P=(Fo^2^+2Fc^2^)/3'
_refine_ls_weighting_scheme calc
_refine_ls_wR_factor_gt 0.0519
_refine_ls_wR_factor_ref 0.0525
_reflns_number_gt 8604
_reflns_number_total 9031
_reflns_threshold_expression >2sigma(I)
_cod_data_source_file b509277a.txt
_cod_data_source_block S2PW
_cod_depositor_comments
;
The following automatic conversions were performed:
'_symmetry_cell_setting' value 'Triclinic' changed to 'triclinic'
according to '/home/saulius/struct/CIF-dictionaries/cif_core.dic'
dictionary named 'cif_core.dic' version 2.4.1 from 2010-06-29.

Automatic conversion script
Id: cif_fix_enum 1527 2010-12-29 10:47:43Z saulius 
;
_cod_original_sg_symbol_H-M P-1
_cod_database_code 7006383

loop_
_symmetry_equiv_pos_as_xyz
'x, y, z'
'-x, -y, -z'

loop_
_atom_site_label
_atom_site_type_symbol
_atom_site_fract_x
_atom_site_fract_y
_atom_site_fract_z
_atom_site_U_iso_or_equiv
_atom_site_adp_type
_atom_site_occupancy
_atom_site_symmetry_multiplicity
_atom_site_calc_flag
_atom_site_refinement_flags
_atom_site_disorder_assembly
_atom_site_disorder_group
W1 W 0.415679(8) 0.741424(7) 0.048994(6) 0.01308(3) Uani 1 1 d . . .
S1 S 0.51529(5) 1.05023(5) 0.30605(4) 0.01828(11) Uani 1 1 d . . .
S2 S 0.20748(5) 1.22621(5) 0.23972(4) 0.01476(10) Uani 1 1 d . . .
P1 P 0.31143(5) 0.84332(5) 0.22327(4) 0.01216(10) Uani 1 1 d . . .
Si1 Si 0.76268(6) 0.85946(6) 0.34172(5) 0.02110(13) Uani 1 1 d . . .
Si2 Si -0.02445(6) 1.31245(5) 0.15053(5) 0.01775(12) Uani 1 1 d . . .
O1 O 0.21157(18) 0.58252(17) 0.09216(14) 0.0274(4) Uani 1 1 d . . .
O2 O 0.61808(18) 0.54353(16) 0.13072(15) 0.0268(4) Uani 1 1 d . . .
O3 O 0.62324(17) 0.89724(15) 0.00243(14) 0.0236(3) Uani 1 1 d . . .
O4 O 0.2185(2) 0.95347(16) -0.02858(15) 0.0291(4) Uani 1 1 d . . .
O5 O 0.56229(19) 0.62550(17) -0.17534(13) 0.0296(4) Uani 1 1 d . . .
C1 C 0.6063(2) 0.8996(2) 0.31029(18) 0.0192(4) Uani 1 1 d . . .
C2 C 0.5473(2) 0.8229(2) 0.28626(17) 0.0177(4) Uani 1 1 d . . .
H2A H 0.5822 0.7368 0.2836 0.015(6) Uiso 1 1 d R . .
C3 C 0.4293(2) 0.88438(19) 0.26591(16) 0.0141(4) Uani 1 1 d . . .
C4 C 0.4002(2) 1.00883(19) 0.27363(16) 0.0141(4) Uani 1 1 d . . .
C5 C 0.2812(2) 1.07584(18) 0.25214(15) 0.0136(4) Uani 1 1 d . . .
C6 C 0.2162(2) 1.00278(18) 0.22973(15) 0.0130(4) Uani 1 1 d . . .
C7 C 0.1062(2) 1.07089(19) 0.20265(16) 0.0148(4) Uani 1 1 d . . .
H7A H 0.0510 1.0347 0.1847 0.017(6) Uiso 1 1 d R . .
C8 C 0.0869(2) 1.19418(19) 0.20424(16) 0.0149(4) Uani 1 1 d . . .
C11 C 0.9133(3) 0.8219(3) 0.2203(2) 0.0328(6) Uani 1 1 d . . .
H11D H 0.9105 0.8912 0.1756 0.045(10) Uiso 1 1 d R . .
H11E H 0.9135 0.7517 0.1858 0.038(9) Uiso 1 1 d R . .
H11F H 0.9953 0.8028 0.2356 0.042(9) Uiso 1 1 d R . .
C12 C 0.7628(3) 0.9930(2) 0.4079(2) 0.0305(6) Uani 1 1 d . . .
H12D H 0.7629 1.0621 0.3625 0.045(10) Uiso 1 1 d R . .
H12E H 0.8437 0.9725 0.4252 0.042(9) Uiso 1 1 d R . .
H12F H 0.6820 1.0146 0.4708 0.056(11) Uiso 1 1 d R . .
C13 C 0.7603(3) 0.7274(2) 0.4267(2) 0.0328(6) Uani 1 1 d . . .
H13D H 0.8413 0.7047 0.4439 0.058(11) Uiso 1 1 d R . .
H13E H 0.7587 0.6585 0.3911 0.049(10) Uiso 1 1 d R . .
H13F H 0.6795 0.7490 0.4897 0.057(11) Uiso 1 1 d R . .
C21 C -0.1035(3) 1.4535(2) 0.2328(2) 0.0260(5) Uani 1 1 d . . .
H21D H -0.1609 1.4362 0.3012 0.044(9) Uiso 1 1 d R . .
H21E H -0.1586 1.5154 0.2023 0.038(9) Uiso 1 1 d R . .
H21F H -0.0327 1.4836 0.2380 0.039(9) Uiso 1 1 d R . .
C22 C 0.0860(3) 1.3413(2) 0.01895(19) 0.0309(6) Uani 1 1 d . . .
H22D H 0.1271 1.2657 -0.0229 0.057(11) Uiso 1 1 d R . .
H22E H 0.1573 1.3714 0.0234 0.043(9) Uiso 1 1 d R . .
H22F H 0.0317 1.4024 -0.0126 0.050(10) Uiso 1 1 d R . .
C23 C -0.1508(3) 1.2437(2) 0.1418(3) 0.0351(6) Uani 1 1 d . . .
H23D H -0.2058 1.2251 0.2106 0.042(9) Uiso 1 1 d R . .
H23E H -0.1043 1.1689 0.0992 0.060(11) Uiso 1 1 d R . .
H23F H -0.2092 1.3012 0.1112 0.053(10) Uiso 1 1 d R . .
C31 C 0.2112(2) 0.77435(19) 0.33430(16) 0.0146(4) Uani 1 1 d . . .
C32 C 0.1334(2) 0.8413(2) 0.42626(17) 0.0206(4) Uani 1 1 d . . .
H32A H 0.1281 0.9247 0.4305 0.018(7) Uiso 1 1 d R . .
C33 C 0.0634(3) 0.7865(2) 0.51197(18) 0.0253(5) Uani 1 1 d . . .
H33B H 0.0104 0.8321 0.5745 0.038(9) Uiso 1 1 d R . .
C34 C 0.0712(2) 0.6647(2) 0.50636(18) 0.0245(5) Uani 1 1 d . . .
H34A H 0.0236 0.6271 0.5652 0.027(7) Uiso 1 1 d R . .
C35 C 0.1478(2) 0.5981(2) 0.41558(19) 0.0232(5) Uani 1 1 d . . .
H35A H 0.1529 0.5146 0.4119 0.034(8) Uiso 1 1 d R . .
C36 C 0.2175(2) 0.6525(2) 0.32948(17) 0.0190(4) Uani 1 1 d . . .
H36B H 0.2695 0.6064 0.2670 0.020(7) Uiso 1 1 d R . .
C41 C 0.2840(2) 0.6401(2) 0.07856(17) 0.0184(4) Uani 1 1 d . . .
C42 C 0.5438(2) 0.6125(2) 0.10129(17) 0.0179(4) Uani 1 1 d . . .
C43 C 0.5485(2) 0.8422(2) 0.01805(16) 0.0172(4) Uani 1 1 d . . .
C44 C 0.2889(2) 0.8777(2) -0.00083(18) 0.0202(4) Uani 1 1 d . . .
C45 C 0.5090(2) 0.6669(2) -0.09377(18) 0.0203(4) Uani 1 1 d . . .
C3T C 0.5735(9) 0.3378(8) 0.4154(7) 0.046(2) Uiso 0.50 1 d PD A -1
H3TA H 0.6113 0.2671 0.3743 0.055 Uiso 0.50 1 calc PR A -1
C2T C 0.4993(7) 0.4609(6) 0.3838(5) 0.0437(14) Uiso 0.50 1 d PD A -1
H2TA H 0.4843 0.4656 0.3228 0.052 Uiso 0.50 1 calc PR A -1
C1T C 0.4531(8) 0.5684(7) 0.4476(6) 0.0326(19) Uiso 0.50 1 d PD A -1
H1TA H 0.4134 0.6438 0.4269 0.039 Uiso 0.50 1 calc PR A -1
C4T C 0.5773(7) 0.3439(6) 0.5061(5) 0.0459(15) Uiso 0.50 1 d PD A -1
H4TA H 0.6150 0.2711 0.5315 0.055 Uiso 0.50 1 calc PR A -1
C7T C 0.4372(12) 0.6483(10) 0.6094(9) 0.067(3) Uiso 0.50 1 d P A -1
H7TA H 0.3898 0.7240 0.5892 0.101 Uiso 0.50 1 calc PR A -1
H7TB H 0.5190 0.6556 0.6130 0.101 Uiso 0.50 1 calc PR A -1
H7TD H 0.3811 0.6285 0.6755 0.101 Uiso 0.50 1 calc PR A -1
C5T C 0.5297(8) 0.4508(7) 0.5712(6) 0.034(2) Uiso 0.50 1 d PD A -1
H5TA H 0.5403 0.4471 0.6338 0.041 Uiso 0.50 1 calc PR A -1
C6T C 0.4688(6) 0.5569(5) 0.5379(4) 0.0361(12) Uiso 0.50 1 d PD A -1

loop_
_atom_site_aniso_label
_atom_site_aniso_U_11
_atom_site_aniso_U_22
_atom_site_aniso_U_33
_atom_site_aniso_U_23
_atom_site_aniso_U_13
_atom_site_aniso_U_12
W1 0.01489(5) 0.01138(5) 0.01375(5) -0.00101(3) -0.00501(3) -0.00492(3)
S1 0.0170(2) 0.0155(2) 0.0264(3) -0.0031(2) -0.0118(2) -0.00453(19)
S2 0.0156(2) 0.0116(2) 0.0178(2) -0.00018(18) -0.00665(19) -0.00426(18)
P1 0.0126(2) 0.0110(2) 0.0139(2) -0.00025(18) -0.00588(19) -0.00350(18)
Si1 0.0179(3) 0.0202(3) 0.0296(3) -0.0039(3) -0.0147(3) -0.0027(2)
Si2 0.0204(3) 0.0125(3) 0.0230(3) 0.0009(2) -0.0125(2) -0.0026(2)
O1 0.0247(9) 0.0296(9) 0.0306(9) -0.0025(7) -0.0072(7) -0.0149(8)
O2 0.0248(9) 0.0201(8) 0.0374(10) 0.0027(7) -0.0165(8) -0.0030(7)
O3 0.0216(8) 0.0208(8) 0.0276(9) -0.0007(7) -0.0041(7) -0.0110(7)
O4 0.0385(10) 0.0204(9) 0.0394(11) 0.0028(8) -0.0279(9) -0.0069(8)
O5 0.0366(10) 0.0335(10) 0.0195(8) -0.0068(7) -0.0015(7) -0.0208(8)
C1 0.0164(10) 0.0184(10) 0.0243(11) -0.0012(8) -0.0102(9) -0.0031(8)
C2 0.0170(10) 0.0138(10) 0.0232(11) -0.0026(8) -0.0103(8) -0.0015(8)
C3 0.0138(9) 0.0149(9) 0.0146(9) 0.0004(7) -0.0063(7) -0.0043(7)
C4 0.0126(9) 0.0155(10) 0.0156(9) -0.0018(7) -0.0060(7) -0.0047(7)
C5 0.0154(9) 0.0114(9) 0.0141(9) -0.0003(7) -0.0053(7) -0.0043(7)
C6 0.0140(9) 0.0108(9) 0.0144(9) 0.0001(7) -0.0055(7) -0.0037(7)
C7 0.0151(9) 0.0153(10) 0.0159(9) 0.0008(8) -0.0065(8) -0.0061(8)
C8 0.0142(9) 0.0134(9) 0.0174(10) 0.0004(7) -0.0068(8) -0.0032(7)
C11 0.0201(12) 0.0396(15) 0.0402(15) -0.0086(12) -0.0130(11) -0.0057(11)
C12 0.0312(14) 0.0266(13) 0.0411(15) -0.0063(11) -0.0213(12) -0.0070(11)
C13 0.0311(14) 0.0285(14) 0.0455(16) 0.0039(12) -0.0243(13) -0.0057(11)
C21 0.0276(12) 0.0180(11) 0.0316(13) -0.0037(9) -0.0142(10) 0.0000(9)
C22 0.0391(15) 0.0257(13) 0.0243(12) 0.0055(10) -0.0127(11) -0.0040(11)
C23 0.0357(15) 0.0264(13) 0.0582(19) 0.0047(13) -0.0341(14) -0.0096(11)
C31 0.0149(9) 0.0144(9) 0.0165(9) 0.0023(7) -0.0078(8) -0.0048(8)
C32 0.0220(11) 0.0190(11) 0.0197(11) -0.0004(8) -0.0057(9) -0.0067(9)
C33 0.0266(12) 0.0273(12) 0.0176(11) -0.0003(9) -0.0020(9) -0.0093(10)
C34 0.0270(12) 0.0294(13) 0.0202(11) 0.0075(9) -0.0082(9) -0.0150(10)
C35 0.0292(12) 0.0186(11) 0.0253(12) 0.0061(9) -0.0113(10) -0.0116(9)
C36 0.0254(11) 0.0163(10) 0.0167(10) 0.0004(8) -0.0089(9) -0.0064(9)
C41 0.0198(10) 0.0179(10) 0.0172(10) -0.0027(8) -0.0065(8) -0.0047(8)
C42 0.0182(10) 0.0135(10) 0.0211(10) -0.0028(8) -0.0034(8) -0.0073(8)
C43 0.0200(10) 0.0146(10) 0.0145(9) -0.0026(8) -0.0046(8) -0.0030(8)
C44 0.0263(11) 0.0187(11) 0.0200(11) -0.0023(8) -0.0095(9) -0.0110(9)
C45 0.0234(11) 0.0165(10) 0.0233(11) 0.0006(8) -0.0069(9) -0.0112(9)

loop_
_atom_type_symbol
_atom_type_description
_atom_type_scat_dispersion_real
_atom_type_scat_dispersion_imag
_atom_type_scat_source
C C 0.0033 0.0016 'International Tables Vol C Tables 4.2.6.8 and 6.1.1.4'
H H 0.0000 0.0000 'International Tables Vol C Tables 4.2.6.8 and 6.1.1.4'
O O 0.0106 0.0060 'International Tables Vol C Tables 4.2.6.8 and 6.1.1.4'
P P 0.1023 0.0942 'International Tables Vol C Tables 4.2.6.8 and 6.1.1.4'
S S 0.1246 0.1234 'International Tables Vol C Tables 4.2.6.8 and 6.1.1.4'
Si Si 0.0817 0.0704 'International Tables Vol C Tables 4.2.6.8 and 6.1.1.4'
W W -0.8490 6.8722 'International Tables Vol C Tables 4.2.6.8 and 6.1.1.4'

loop_
_geom_angle_atom_site_label_1
_geom_angle_atom_site_label_2
_geom_angle_atom_site_label_3
_geom_angle
_geom_angle_site_symmetry_1
_geom_angle_site_symmetry_3
_geom_angle_publ_flag
C45 W1 C42 92.08(9) . . ?
C45 W1 C41 88.74(9) . . ?
C42 W1 C41 92.87(9) . . ?
C45 W1 C43 90.73(9) . . ?
C42 W1 C43 87.12(9) . . ?
C41 W1 C43 179.47(8) . . ?
C45 W1 C44 89.59(9) . . ?
C42 W1 C44 177.17(8) . . ?
C41 W1 C44 89.44(9) . . ?
C43 W1 C44 90.58(9) . . ?
C45 W1 P1 175.80(6) . . ?
C42 W1 P1 87.86(6) . . ?
C41 W1 P1 95.46(6) . . ?
C43 W1 P1 85.07(6) . . ?
C44 W1 P1 90.31(6) . . ?
C4 S1 C1 92.47(10) . . ?
C5 S2 C8 92.53(10) . . ?
C6 P1 C3 90.14(9) . . ?
C6 P1 C31 106.21(9) . . ?
C3 P1 C31 104.41(10) . . ?
C6 P1 W1 115.52(7) . . ?
C3 P1 W1 114.66(7) . . ?
C31 P1 W1 121.11(7) . . ?
C11 Si1 C13 111.10(14) . . ?
C11 Si1 C12 109.35(13) . . ?
C13 Si1 C12 110.50(13) . . ?
C11 Si1 C1 108.73(11) . . ?
C13 Si1 C1 108.18(12) . . ?
C12 Si1 C1 108.92(11) . . ?
C23 Si2 C21 112.64(13) . . ?
C23 Si2 C22 109.52(14) . . ?
C21 Si2 C22 111.03(12) . . ?
C23 Si2 C8 106.41(11) . . ?
C21 Si2 C8 110.45(11) . . ?
C22 Si2 C8 106.52(11) . . ?
C2 C1 S1 109.95(16) . . ?
C2 C1 Si1 128.52(17) . . ?
S1 C1 Si1 121.52(13) . . ?
C1 C2 C3 113.7(2) . . ?
C1 C2 H2A 123.1 . . ?
C3 C2 H2A 123.2 . . ?
C4 C3 C2 112.19(19) . . ?
C4 C3 P1 110.63(15) . . ?
C2 C3 P1 137.00(17) . . ?
C3 C4 C5 114.23(18) . . ?
C3 C4 S1 111.70(15) . . ?
C5 C4 S1 134.07(16) . . ?
C6 C5 C4 113.97(18) . . ?
C6 C5 S2 111.38(15) . . ?
C4 C5 S2 134.49(16) . . ?
C5 C6 C7 112.32(18) . . ?
C5 C6 P1 110.64(15) . . ?
C7 C6 P1 136.14(16) . . ?
C8 C7 C6 113.76(19) . . ?
C8 C7 H7A 123.1 . . ?
C6 C7 H7A 123.2 . . ?
C7 C8 S2 110.01(15) . . ?
C7 C8 Si2 126.85(16) . . ?
S2 C8 Si2 121.93(12) . . ?
Si1 C11 H11D 109.8 . . ?
Si1 C11 H11E 109.4 . . ?
H11D C11 H11E 109.4 . . ?
Si1 C11 H11F 109.5 . . ?
H11D C11 H11F 109.4 . . ?
H11E C11 H11F 109.4 . . ?
Si1 C12 H12D 109.5 . . ?
Si1 C12 H12E 109.5 . . ?
H12D C12 H12E 109.5 . . ?
Si1 C12 H12F 109.5 . . ?
H12D C12 H12F 109.5 . . ?
H12E C12 H12F 109.4 . . ?
Si1 C13 H13D 109.5 . . ?
Si1 C13 H13E 109.3 . . ?
H13D C13 H13E 109.5 . . ?
Si1 C13 H13F 109.6 . . ?
H13D C13 H13F 109.5 . . ?
H13E C13 H13F 109.4 . . ?
Si2 C21 H21D 109.6 . . ?
Si2 C21 H21E 109.4 . . ?
H21D C21 H21E 109.5 . . ?
Si2 C21 H21F 109.5 . . ?
H21D C21 H21F 109.5 . . ?
H21E C21 H21F 109.4 . . ?
Si2 C22 H22D 109.6 . . ?
Si2 C22 H22E 109.3 . . ?
H22D C22 H22E 109.5 . . ?
Si2 C22 H22F 109.4 . . ?
H22D C22 H22F 109.5 . . ?
H22E C22 H22F 109.4 . . ?
Si2 C23 H23D 109.4 . . ?
Si2 C23 H23E 109.6 . . ?
H23D C23 H23E 109.5 . . ?
Si2 C23 H23F 109.4 . . ?
H23D C23 H23F 109.4 . . ?
H23E C23 H23F 109.5 . . ?
C36 C31 C32 119.4(2) . . ?
C36 C31 P1 120.18(16) . . ?
C32 C31 P1 120.38(16) . . ?
C33 C32 C31 120.1(2) . . ?
C33 C32 H32A 119.8 . . ?
C31 C32 H32A 120.1 . . ?
C34 C33 C32 120.0(2) . . ?
C34 C33 H33B 119.9 . . ?
C32 C33 H33B 120.1 . . ?
C35 C34 C33 120.1(2) . . ?
C35 C34 H34A 120.0 . . ?
C33 C34 H34A 119.9 . . ?
C34 C35 C36 120.1(2) . . ?
C34 C35 H35A 120.0 . . ?
C36 C35 H35A 119.9 . . ?
C35 C36 C31 120.3(2) . . ?
C35 C36 H36B 119.8 . . ?
C31 C36 H36B 119.9 . . ?
O1 C41 W1 178.0(2) . . ?
O2 C42 W1 177.33(19) . . ?
O3 C43 W1 178.6(2) . . ?
O4 C44 W1 180.0(3) . . ?
O5 C45 W1 179.4(2) . . ?
C4T C3T C2T 112.5(7) . . ?
C4T C3T H3TA 123.8 . . ?
C2T C3T H3TA 123.8 . . ?
C1T C2T C3T 120.6(6) . . ?
C1T C2T H2TA 119.7 . . ?
C3T C2T H2TA 119.7 . . ?
C6T C1T C2T 118.1(6) . . ?
C6T C1T H1TA 121.0 . . ?
C2T C1T H1TA 121.0 . . ?
C3T C4T C5T 127.2(7) . . ?
C3T C4T H4TA 116.4 . . ?
C5T C4T H4TA 116.4 . . ?
C6T C7T H7TA 109.5 . . ?
C6T C7T H7TB 109.5 . . ?
H7TA C7T H7TB 109.5 . . ?
C6T C7T H7TD 109.5 . . ?
H7TA C7T H7TD 109.5 . . ?
H7TB C7T H7TD 109.5 . . ?
C6T C5T C4T 117.5(7) . . ?
C6T C5T H5TA 121.2 . . ?
C4T C5T H5TA 121.2 . . ?
C1T C6T C5T 124.0(6) . . ?
C1T C6T C7T 127.9(7) . . ?
C5T C6T C7T 107.9(7) . . ?

loop_
_geom_bond_atom_site_label_1
_geom_bond_atom_site_label_2
_geom_bond_distance
_geom_bond_site_symmetry_2
_geom_bond_publ_flag
W1 C45 2.009(2) . ?
W1 C42 2.037(2) . ?
W1 C41 2.043(2) . ?
W1 C43 2.046(2) . ?
W1 C44 2.053(2) . ?
W1 P1 2.5028(5) . ?
S1 C4 1.710(2) . ?
S1 C1 1.741(2) . ?
S2 C5 1.710(2) . ?
S2 C8 1.740(2) . ?
P1 C6 1.819(2) . ?
P1 C3 1.824(2) . ?
P1 C31 1.826(2) . ?
Si1 C11 1.859(3) . ?
Si1 C13 1.859(3) . ?
Si1 C12 1.863(3) . ?
Si1 C1 1.877(2) . ?
Si2 C23 1.853(3) . ?
Si2 C21 1.856(2) . ?
Si2 C22 1.867(3) . ?
Si2 C8 1.874(2) . ?
O1 C41 1.144(3) . ?
O2 C42 1.143(3) . ?
O3 C43 1.139(3) . ?
O4 C44 1.141(3) . ?
O5 C45 1.143(3) . ?
C1 C2 1.375(3) . ?
C2 C3 1.420(3) . ?
C2 H2A 0.9500 . ?
C3 C4 1.377(3) . ?
C4 C5 1.452(3) . ?
C5 C6 1.383(3) . ?
C6 C7 1.414(3) . ?
C7 C8 1.373(3) . ?
C7 H7A 0.9505 . ?
C11 H11D 0.9769 . ?
C11 H11E 0.9767 . ?
C11 H11F 0.9768 . ?
C12 H12D 0.9800 . ?
C12 H12E 0.9801 . ?
C12 H12F 0.9799 . ?
C13 H13D 0.9797 . ?
C13 H13E 0.9803 . ?
C13 H13F 0.9799 . ?
C21 H21D 0.9792 . ?
C21 H21E 0.9800 . ?
C21 H21F 0.9798 . ?
C22 H22D 0.9790 . ?
C22 H22E 0.9804 . ?
C22 H22F 0.9794 . ?
C23 H23D 0.9789 . ?
C23 H23E 0.9784 . ?
C23 H23F 0.9789 . ?
C31 C36 1.390(3) . ?
C31 C32 1.394(3) . ?
C32 C33 1.388(3) . ?
C32 H32A 0.9497 . ?
C33 C34 1.387(3) . ?
C33 H33B 0.9481 . ?
C34 C35 1.379(3) . ?
C34 H34A 0.9496 . ?
C35 C36 1.387(3) . ?
C35 H35A 0.9505 . ?
C36 H36B 0.9492 . ?
C3T C4T 1.302(9) . ?
C3T C2T 1.541(9) . ?
C3T H3TA 0.9300 . ?
C2T C1T 1.435(8) . ?
C2T H2TA 0.9300 . ?
C1T C6T 1.340(8) . ?
C1T H1TA 0.9300 . ?
C4T C5T 1.439(9) . ?
C4T H4TA 0.9300 . ?
C7T C6T 1.391(12) . ?
C7T H7TA 0.9600 . ?
C7T H7TB 0.9600 . ?
C7T H7TD 0.9600 . ?
C5T C6T 1.353(8) . ?
C5T H5TA 0.9300 . ?
